data_4503153
loop_
_publ_author_name
'Chen, Chun-Long'
'Yu, Zhi-Quan'
'Zhang, Qian'
'Pan, Mei'
'Zhang, Jian-Yong'
'Zhao, Cun-Yuan'
'Su, Cheng-Yong'

_publ_section_title
;
 Formation of Disilver(I) Metallacycle and One-Dimensional Polymeric Chain
 from the Same Mononuclear Building Block: Assembly Mechanism upon
 Crystallization
;
_journal_issue 3
_journal_name_full 'Crystal Growth &amp; Design'
_journal_page_first 897
_journal_paper_doi 10.1021/cg070634i
_journal_volume 8
_journal_year 2008
_chemical_formula_sum 'C44 H40 Ag2 Cl2 N4 O6 S4'
_chemical_formula_weight 1135.68
_chemical_name_systematic
; 
 ? 
;
_space_group_IT_number 60
_symmetry_cell_setting orthorhombic
_symmetry_space_group_name_Hall '-P 2n 2ab'
_symmetry_space_group_name_H-M 'P b c n'
_atom_sites_solution_hydrogens geom
_atom_sites_solution_primary direct
_atom_sites_solution_secondary difmap
_audit_creation_method SHELXL-97
_cell_angle_alpha 90.00
_cell_angle_beta 90.00
_cell_angle_gamma 90.00
_cell_formula_units_Z 4
_cell_length_a 15.101(4)
_cell_length_b 8.020(2)
_cell_length_c 36.983(10)
_cell_measurement_temperature 293(2)
_cell_volume 4479(2)
_computing_structure_refinement 'SHELXL-97 (Sheldrick, 1997)'
_computing_structure_solution 'SHELXS-97 (Sheldrick, 1990)'
_diffrn_ambient_temperature 293(2)
_diffrn_measured_fraction_theta_full 0.949
_diffrn_measured_fraction_theta_max 0.949
_diffrn_measurement_device_type '\Bruker CCD'
_diffrn_radiation_monochromator graphite
_diffrn_radiation_source 'fine-focus sealed tube'
_diffrn_radiation_type MoK\a
_diffrn_radiation_wavelength 0.71073
_diffrn_reflns_av_R_equivalents 0.1949
_diffrn_reflns_av_sigmaI/netI 0.1201
_diffrn_reflns_limit_h_max 17
_diffrn_reflns_limit_h_min -13
_diffrn_reflns_limit_k_max 9
_diffrn_reflns_limit_k_min -9
_diffrn_reflns_limit_l_max 43
_diffrn_reflns_limit_l_min -43
_diffrn_reflns_number 19681
_diffrn_reflns_theta_full 25.00
_diffrn_reflns_theta_max 25.00
_diffrn_reflns_theta_min 2.58
_exptl_absorpt_coefficient_mu 1.233
_exptl_absorpt_correction_T_max 0.9686
_exptl_absorpt_correction_T_min 0.6299
_exptl_absorpt_correction_type multi-scan
_exptl_crystal_colour colorless
_exptl_crystal_density_diffrn 1.684
_exptl_crystal_density_method 'not measured'
_exptl_crystal_description sheet
_exptl_crystal_F_000 2288
_exptl_crystal_size_max 0.41
_exptl_crystal_size_mid 0.16
_exptl_crystal_size_min 0.03
_refine_diff_density_max 0.953
_refine_diff_density_min -0.955
_refine_diff_density_rms 0.125
_refine_ls_extinction_coef 0.0175(6)
_refine_ls_extinction_expression Fc^*^=kFc[1+0.001xFc^2^\l^3^/sin(2\q)]^-1/4^
_refine_ls_extinction_method SHELXL
_refine_ls_goodness_of_fit_ref 1.097
_refine_ls_hydrogen_treatment geom
_refine_ls_matrix_type full
_refine_ls_number_parameters 368
_refine_ls_number_reflns 3744
_refine_ls_number_restraints 145
_refine_ls_restrained_S_all 1.085
_refine_ls_R_factor_all 0.1552
_refine_ls_R_factor_gt 0.1235
_refine_ls_shift/su_max 0.015
_refine_ls_shift/su_mean 0.001
_refine_ls_structure_factor_coef Fsqd
_refine_ls_weighting_details 'calc w=1/[\s^2^(Fo^2^)+(0.0243P)^2^+61.1951P] where P=(Fo^2^+2Fc^2^)/3'
_refine_ls_weighting_scheme calc
_refine_ls_wR_factor_gt 0.2227
_refine_ls_wR_factor_ref 0.2392
_reflns_number_gt 2771
_reflns_number_total 3744
_reflns_threshold_expression >2sigma(I)
_cod_data_source_file cg070634i-file002.cif
_cod_data_source_block 3
_cod_depositor_comments
;
The following automatic conversions were performed:

'_symmetry_cell_setting' value 'Orthorhombic' changed to
'orthorhombic' according to
/home/saulius/struct/CIF-dictionaries/cif_core.dic dictionary named
'cif_core.dic' version 2.4.1 from 2010-06-29.

Automatic conversion script
Id: cif_fix_values 1715 2011-07-08 13:25:40Z adriana 
;
_cod_original_sg_symbol_H-M Pbcn
_cod_database_code 4503153

loop_
_symmetry_equiv_pos_as_xyz
'x, y, z'
'-x+1/2, -y+1/2, z+1/2'
'-x, y, -z+1/2'
'x+1/2, -y+1/2, -z'
'-x, -y, -z'
'x-1/2, y-1/2, -z-1/2'
'x, -y, z-1/2'
'-x-1/2, y-1/2, z'

loop_
_atom_site_label
_atom_site_type_symbol
_atom_site_fract_x
_atom_site_fract_y
_atom_site_fract_z
_atom_site_U_iso_or_equiv
_atom_site_adp_type
_atom_site_occupancy
_atom_site_symmetry_multiplicity
_atom_site_calc_flag
_atom_site_refinement_flags
_atom_site_disorder_assembly
_atom_site_disorder_group
Ag Ag -0.03642(4) 0.60401(13) 0.36354(2) 0.0694(2) Uani 1 1 d . . .
N1 N 0.0755(5) 0.5528(10) 0.4060(2) 0.059(2) Uani 1 1 d . . .
C1 C 0.1643(5) 0.5887(12) 0.3955(2) 0.057(2) Uani 1 1 d . . .
C2 C 0.1830(5) 0.6716(10) 0.3629(3) 0.054(2) Uani 1 1 d . A .
C3 C 0.2684(6) 0.7096(15) 0.3538(3) 0.079(3) Uani 1 1 d . . .
H3 H 0.2790 0.7704 0.3329 0.095 Uiso 1 1 calc R . .
C4 C 0.3417(7) 0.6585(15) 0.3755(5) 0.108(5) Uani 1 1 d . . .
H4 H 0.3997 0.6777 0.3682 0.130 Uiso 1 1 calc R . .
C5 C 0.3236(6) 0.5805(15) 0.4075(4) 0.102(4) Uani 1 1 d D . .
H5 H 0.3706 0.5478 0.4222 0.123 Uiso 1 1 calc R . .
C6 C 0.2378(5) 0.5482(11) 0.4191(3) 0.065(3) Uani 1 1 d D . .
C7 C 0.2187(9) 0.4743(17) 0.4528(4) 0.103(4) Uani 1 1 d . . .
H7 H 0.2643 0.4438 0.4683 0.124 Uiso 1 1 calc R . .
C8 C 0.1343(8) 0.4486(18) 0.4622(3) 0.096(4) Uani 1 1 d D . .
H8 H 0.1210 0.4045 0.4848 0.115 Uiso 1 1 calc R . .
C9 C 0.0641(7) 0.4887(18) 0.4376(3) 0.087(4) Uani 1 1 d D . .
H9 H 0.0063 0.4670 0.4450 0.105 Uiso 1 1 calc R . .
N2 N 0.1599(4) 0.6602(9) 0.09986(17) 0.0463(18) Uani 1 1 d . . .
C12 C 0.2449(5) 0.6188(11) 0.11303(19) 0.0419(19) Uani 1 1 d . . .
C13 C 0.2530(5) 0.5325(10) 0.1459(2) 0.048(2) Uani 1 1 d . . .
C14 C 0.3377(6) 0.4969(10) 0.1586(3) 0.060(3) Uani 1 1 d . . .
H14A H 0.3439 0.4359 0.1799 0.072 Uiso 1 1 calc R . .
C15 C 0.4121(6) 0.5488(12) 0.1409(3) 0.073(3) Uani 1 1 d D . .
H15A H 0.4676 0.5316 0.1511 0.087 Uiso 1 1 calc R . .
C16 C 0.4049(5) 0.6264(12) 0.1079(3) 0.070(3) Uani 1 1 d D . .
H16A H 0.4561 0.6548 0.0954 0.084 Uiso 1 1 calc R . .
C17 C 0.3169(6) 0.6662(10) 0.0918(2) 0.051(2) Uani 1 1 d . . .
C18 C 0.3095(5) 0.7405(13) 0.0603(2) 0.059(3) Uani 1 1 d . . .
H18A H 0.3592 0.7671 0.0465 0.071 Uiso 1 1 calc R . .
C19 C 0.2254(6) 0.7776(13) 0.0483(2) 0.063(3) Uani 1 1 d . . .
H19A H 0.2172 0.8349 0.0267 0.076 Uiso 1 1 calc R . .
C20 C 0.1540(5) 0.7296(12) 0.0684(2) 0.052(2) Uani 1 1 d . . .
H20A H 0.0978 0.7479 0.0590 0.063 Uiso 1 1 calc R . .
S1 S 0.09535(14) 0.7455(3) 0.33495(6) 0.0550(6) Uani 1 1 d D . .
S2 S 0.16029(15) 0.4538(3) 0.17042(6) 0.0521(6) Uani 1 1 d D . .
C10 C 0.1150(9) 0.5980(19) 0.2980(4) 0.060(4) Uani 0.50 1 d PDU A 1
H10A H 0.1125 0.4862 0.3079 0.072 Uiso 0.50 1 calc PR A 1
H10B H 0.0664 0.6083 0.2809 0.072 Uiso 0.50 1 calc PR A 1
C11 C 0.2006(11) 0.614(3) 0.2770(5) 0.078(5) Uani 0.50 1 d PDU A 1
H11A H 0.2486 0.5903 0.2936 0.094 Uiso 0.50 1 calc PR A 1
H11B H 0.2065 0.7304 0.2700 0.094 Uiso 0.50 1 calc PR A 1
C21 C 0.1846(11) 0.376(3) 0.2166(4) 0.104(9) Uani 0.20 1 d PDU A 1
H21A H 0.1315 0.3247 0.2263 0.124 Uiso 0.20 1 calc PR A 1
H21B H 0.2296 0.2900 0.2149 0.124 Uiso 0.20 1 calc PR A 1
C22 C 0.2159(13) 0.507(2) 0.2426(4) 0.067(5) Uani 0.50 1 d PDU A 1
H22A H 0.2288 0.5958 0.2255 0.081 Uiso 0.50 1 calc PR A 1
H22C H 0.2735 0.4615 0.2485 0.081 Uiso 0.50 1 calc PR A 1
C10' C 0.1165(15) 0.707(3) 0.2868(4) 0.075(5) Uani 0.50 1 d PDU A 2
H10C H 0.0679 0.7500 0.2724 0.090 Uiso 0.50 1 calc PR A 2
H10D H 0.1704 0.7638 0.2795 0.090 Uiso 0.50 1 calc PR A 2
C11' C 0.1263(17) 0.516(3) 0.2809(6) 0.080(5) Uani 0.50 1 d PU A 2
H11C H 0.1827 0.4786 0.2905 0.096 Uiso 0.50 1 calc PR A 2
H11D H 0.0797 0.4578 0.2939 0.096 Uiso 0.50 1 calc PR A 2
C21' C 0.1661(9) 0.5675(16) 0.2141(3) 0.067(3) Uani 0.80 1 d PDU A 2
H21C H 0.2273 0.5829 0.2213 0.081 Uiso 0.80 1 calc PR A 2
H21D H 0.1385 0.6762 0.2119 0.081 Uiso 0.80 1 calc PR A 2
C22' C 0.1208(12) 0.470(3) 0.2400(5) 0.068(5) Uani 0.50 1 d PDU A 2
H22B H 0.1417 0.3561 0.2375 0.082 Uiso 0.50 1 calc PR A 2
H22D H 0.0586 0.4698 0.2334 0.082 Uiso 0.50 1 calc PR A 2
Cl1 Cl 0.5000 0.5000 0.0000 0.0665(10) Uani 1 2 d SDU . .
O1 O 0.5195(14) 0.6627(15) 0.0113(5) 0.121(4) Uani 0.50 1 d PDU . .
O2 O 0.5334(15) 0.366(2) 0.0203(6) 0.157(5) Uani 0.50 1 d PDU . .
O3 O 0.4075(7) 0.483(3) 0.0076(5) 0.118(5) Uani 0.50 1 d PDU . .
O4 O 0.5042(12) 0.477(2) -0.0380(3) 0.101(4) Uani 0.50 1 d PDU . .
Cl2 Cl 0.5000 0.5753(13) 0.2500 0.130(5) Uani 0.50 2 d SPDU . 1
O7 O 0.5417(16) 0.462(3) 0.2714(6) 0.080(7) Uani 0.25 1 d PDU . 1
O6 O 0.498(3) 0.656(4) 0.2183(6) 0.100(11) Uiso 0.25 1 d PDU . 1
Cl3 Cl 0.4576(4) 0.5702(9) 0.2570(2) 0.043(2) Uani 0.25 1 d PDU . 2
O8 O 0.5907(11) 0.456(3) 0.2574(7) 0.066(5) Uani 0.25 1 d PDU . 2
O9 O 0.5660(15) 0.662(4) 0.2223(6) 0.077(6) Uani 0.25 1 d PDU . 2

loop_
_atom_site_aniso_label
_atom_site_aniso_U_11
_atom_site_aniso_U_22
_atom_site_aniso_U_33
_atom_site_aniso_U_23
_atom_site_aniso_U_13
_atom_site_aniso_U_12
Ag 0.0303(3) 0.1018(6) 0.0762(4) 0.0021(5) -0.0013(3) -0.0028(4)
N1 0.045(4) 0.067(5) 0.063(4) -0.008(4) -0.016(3) 0.008(4)
C1 0.038(4) 0.057(5) 0.076(5) -0.023(5) -0.009(4) 0.024(4)
C2 0.032(4) 0.042(4) 0.087(6) -0.030(4) -0.010(4) 0.009(3)
C3 0.030(4) 0.078(7) 0.129(9) 0.011(7) 0.017(5) 0.008(5)
C4 0.030(5) 0.068(7) 0.226(15) -0.024(9) -0.001(7) -0.006(5)
C5 0.049(5) 0.077(7) 0.180(12) -0.044(8) -0.038(7) 0.021(6)
C6 0.054(5) 0.043(5) 0.096(6) -0.015(5) -0.033(5) 0.009(4)
C7 0.098(8) 0.097(9) 0.115(8) -0.036(7) -0.053(7) 0.028(7)
C8 0.105(9) 0.117(11) 0.066(6) -0.007(7) -0.018(6) 0.027(8)
C9 0.067(6) 0.132(10) 0.063(6) -0.005(7) 0.008(5) 0.022(7)
N2 0.025(3) 0.057(4) 0.057(4) -0.008(3) 0.001(3) -0.004(3)
C12 0.025(3) 0.048(4) 0.053(4) -0.009(4) 0.000(3) 0.015(3)
C13 0.035(4) 0.043(4) 0.067(5) -0.019(4) -0.004(4) 0.018(3)
C14 0.050(4) 0.031(4) 0.099(6) -0.010(4) -0.034(4) 0.016(4)
C15 0.029(4) 0.074(6) 0.114(8) -0.022(6) -0.004(5) 0.020(4)
C16 0.024(4) 0.062(6) 0.124(8) -0.027(6) 0.016(4) 0.004(4)
C17 0.044(4) 0.045(4) 0.062(5) -0.020(4) 0.004(4) -0.001(4)
C18 0.036(4) 0.068(6) 0.072(5) -0.021(5) 0.013(4) -0.010(4)
C19 0.068(6) 0.065(6) 0.057(5) 0.006(5) 0.020(4) 0.001(5)
C20 0.037(4) 0.056(5) 0.064(5) 0.014(4) -0.017(4) -0.001(4)
S1 0.0412(10) 0.0637(13) 0.0602(12) -0.0078(11) 0.0059(9) -0.0008(11)
S2 0.0518(11) 0.0478(12) 0.0568(12) -0.0006(10) -0.0077(10) 0.0001(10)
C10 0.075(8) 0.039(8) 0.066(8) -0.002(7) 0.000(6) 0.016(8)
C11 0.090(10) 0.083(10) 0.061(8) -0.004(7) 0.014(8) -0.002(10)
C21 0.108(17) 0.104(13) 0.098(12) -0.026(9) 0.006(13) -0.015(13)
C22 0.067(9) 0.073(10) 0.062(8) 0.001(7) 0.012(7) -0.010(8)
C10' 0.072(10) 0.078(8) 0.074(9) 0.006(7) -0.012(9) -0.006(9)
C11' 0.091(12) 0.081(9) 0.068(6) 0.010(8) -0.008(8) 0.013(10)
C21' 0.070(7) 0.068(7) 0.063(5) -0.004(5) -0.009(5) -0.018(6)
C22' 0.063(9) 0.074(9) 0.069(8) 0.003(6) 0.005(8) 0.002(8)
Cl1 0.0436(14) 0.098(2) 0.0578(17) -0.0105(18) 0.0144(13) -0.0236(16)
O1 0.129(9) 0.124(6) 0.109(8) -0.025(6) -0.004(9) -0.033(7)
O2 0.156(9) 0.150(7) 0.165(8) 0.024(8) -0.020(10) 0.016(9)
O3 0.079(6) 0.158(11) 0.116(9) -0.002(10) 0.029(6) -0.029(6)
O4 0.094(9) 0.106(9) 0.102(6) -0.024(6) 0.023(6) -0.014(8)
Cl2 0.152(9) 0.096(7) 0.141(8) 0.000 -0.002(7) 0.000
O7 0.066(12) 0.098(13) 0.077(12) -0.025(10) -0.007(10) 0.006(10)
Cl3 0.014(3) 0.045(4) 0.069(5) 0.005(4) 0.004(3) 0.004(3)
O8 0.067(8) 0.065(8) 0.065(8) -0.005(6) -0.011(6) 0.004(7)
O9 0.078(8) 0.078(9) 0.075(8) 0.001(7) 0.006(7) -0.001(7)

loop_
_atom_type_symbol
_atom_type_description
_atom_type_scat_dispersion_real
_atom_type_scat_dispersion_imag
_atom_type_scat_source
C C 0.0033 0.0016 'International Tables Vol C Tables 4.2.6.8 and 6.1.1.4'
H H 0.0000 0.0000 'International Tables Vol C Tables 4.2.6.8 and 6.1.1.4'
N N 0.0061 0.0033 'International Tables Vol C Tables 4.2.6.8 and 6.1.1.4'
O O 0.0106 0.0060 'International Tables Vol C Tables 4.2.6.8 and 6.1.1.4'
S S 0.1246 0.1234 'International Tables Vol C Tables 4.2.6.8 and 6.1.1.4'
Cl Cl 0.1484 0.1585 'International Tables Vol C Tables 4.2.6.8 and 6.1.1.4'
Ag Ag -0.8971 1.1015 'International Tables Vol C Tables 4.2.6.8 and 6.1.1.4'

loop_
_geom_angle_atom_site_label_1
_geom_angle_atom_site_label_2
_geom_angle_atom_site_label_3
_geom_angle
_geom_angle_site_symmetry_1
_geom_angle_site_symmetry_3
N1 Ag N2 102.7(2) . 3
N1 Ag S1 77.9(2) . .
N2 Ag S1 141.41(19) 3 .
N1 Ag S2 140.8(2) . 3
N2 Ag S2 78.03(17) 3 3
S1 Ag S2 125.70(8) . 3
C9 N1 C1 116.9(8) . .
C9 N1 Ag 125.6(7) . .
C1 N1 Ag 117.4(6) . .
C2 C1 N1 121.3(7) . .
C2 C1 C6 117.9(8) . .
N1 C1 C6 120.8(8) . .
C3 C2 C1 120.4(9) . .
C3 C2 S1 119.0(8) . .
C1 C2 S1 120.3(6) . .
C2 C3 C4 121.9(11) . .
C2 C3 H3 119.0 . .
C4 C3 H3 119.0 . .
C5 C4 C3 117.7(10) . .
C5 C4 H4 121.2 . .
C3 C4 H4 121.2 . .
C4 C5 C6 122.5(11) . .
C4 C5 H5 118.7 . .
C6 C5 H5 118.7 . .
C5 C6 C7 122.7(10) . .
C5 C6 C1 119.3(10) . .
C7 C6 C1 118.0(9) . .
C8 C7 C6 119.3(11) . .
C8 C7 H7 120.3 . .
C6 C7 H7 120.3 . .
C7 C8 C9 120.3(11) . .
C7 C8 H8 119.8 . .
C9 C8 H8 119.8 . .
N1 C9 C8 124.5(10) . .
N1 C9 H9 117.7 . .
C8 C9 H9 117.7 . .
C20 N2 C12 118.3(6) . .
C20 N2 Ag 123.1(5) . 3
C12 N2 Ag 118.5(5) . 3
C17 C12 C13 123.7(7) . .
C17 C12 N2 116.8(7) . .
C13 C12 N2 119.5(7) . .
C14 C13 C12 118.2(8) . .
C14 C13 S2 118.5(7) . .
C12 C13 S2 123.2(6) . .
C15 C14 C13 122.0(9) . .
C15 C14 H14A 119.0 . .
C13 C14 H14A 119.0 . .
C14 C15 C16 120.0(8) . .
C14 C15 H15A 120.0 . .
C16 C15 H15A 120.0 . .
C15 C16 C17 121.6(8) . .
C15 C16 H16A 119.2 . .
C17 C16 H16A 119.2 . .
C18 C17 C12 123.8(8) . .
C18 C17 C16 121.9(8) . .
C12 C17 C16 114.3(8) . .
C17 C18 C19 117.4(8) . .
C17 C18 H18A 121.3 . .
C19 C18 H18A 121.3 . .
C20 C19 C18 119.5(9) . .
C20 C19 H19A 120.2 . .
C18 C19 H19A 120.2 . .
N2 C20 C19 123.9(8) . .
N2 C20 H20A 118.1 . .
C19 C20 H20A 118.1 . .
C2 S1 C10 95.6(6) . .
C2 S1 C10' 112.2(8) . .
C10 S1 C10' 30.6(8) . .
C2 S1 Ag 101.2(3) . .
C10 S1 Ag 98.6(5) . .
C10' S1 Ag 118.0(7) . .
C13 S2 C21 115.6(6) . .
C13 S2 C21' 103.4(5) . .
C21 S2 C21' 49.8(7) . .
C13 S2 Ag 99.1(3) . 3
C21 S2 Ag 139.1(6) . 3
C21' S2 Ag 103.4(4) . 3
C11 C10 S1 117.7(12) . .
C11 C10 H10A 107.9 . .
S1 C10 H10A 107.9 . .
C11 C10 H10B 107.9 . .
S1 C10 H10B 107.9 . .
H10A C10 H10B 107.2 . .
C10 C11 C22 119.9(16) . .
C10 C11 H11A 107.3 . .
C22 C11 H11A 107.3 . .
C10 C11 H11B 107.3 . .
C22 C11 H11B 107.3 . .
H11A C11 H11B 106.9 . .
C22 C21 S2 114.6(13) . .
C22 C21 H21A 108.6 . .
S2 C21 H21A 108.6 . .
C22 C21 H21B 108.6 . .
S2 C21 H21B 108.6 . .
H21A C21 H21B 107.6 . .
C21 C22 C11 150.0(16) . .
C21 C22 H22A 99.2 . .
C11 C22 H22A 99.2 . .
C21 C22 H22C 99.2 . .
C11 C22 H22C 99.2 . .
H22A C22 H22C 104.0 . .
C11' C10' S1 108.6(13) . .
C11' C10' H10C 110.0 . .
S1 C10' H10C 110.0 . .
C11' C10' H10D 110.0 . .
S1 C10' H10D 110.0 . .
H10C C10' H10D 108.3 . .
C22' C11' C10' 111.4(17) . .
C22' C11' H11C 109.4 . .
C10' C11' H11C 109.4 . .
C22' C11' H11D 109.3 . .
C10' C11' H11D 109.3 . .
H11C C11' H11D 108.0 . .
C22' C21' S2 107.1(10) . .
C22' C21' H21C 110.3 . .
S2 C21' H21C 110.3 . .
C22' C21' H21D 110.3 . .
S2 C21' H21D 110.3 . .
H21C C21' H21D 108.5 . .
C21' C22' C11' 120.1(17) . .
C21' C22' H22B 107.3 . .
C11' C22' H22B 107.3 . .
C21' C22' H22D 107.3 . .
C11' C22' H22D 107.3 . .
H22B C22' H22D 106.9 . .
O1 Cl1 O1 180.0(14) . 5_665
O1 Cl1 O2 118.4(11) . .
O1 Cl1 O2 61.6(11) 5_665 .
O1 Cl1 O2 61.6(11) . 5_665
O1 Cl1 O2 118.4(11) 5_665 5_665
O2 Cl1 O2 180.0(14) . 5_665
O1 Cl1 O4 66.0(11) . 5_665
O1 Cl1 O4 114.0(11) 5_665 5_665
O2 Cl1 O4 65.5(12) . 5_665
O2 Cl1 O4 114.5(12) 5_665 5_665
O1 Cl1 O4 114.0(11) . .
O1 Cl1 O4 66.0(11) 5_665 .
O2 Cl1 O4 114.5(12) . .
O2 Cl1 O4 65.5(12) 5_665 .
O4 Cl1 O4 180.00(12) 5_665 .
O1 Cl1 O3 103.7(12) . .
O1 Cl1 O3 76.3(12) 5_665 .
O2 Cl1 O3 99.9(12) . .
O2 Cl1 O3 80.1(12) 5_665 .
O4 Cl1 O3 77.0(10) 5_665 .
O4 Cl1 O3 103.0(10) . .
O1 Cl1 O3 76.3(12) . 5_665
O1 Cl1 O3 103.7(12) 5_665 5_665
O2 Cl1 O3 80.1(12) . 5_665
O2 Cl1 O3 99.9(12) 5_665 5_665
O4 Cl1 O3 103.0(10) 5_665 5_665
O4 Cl1 O3 77.0(10) . 5_665
O3 Cl1 O3 180.0(14) . 5_665
Cl1 O1 O2 59.3(8) . 5_665
Cl1 O1 O4 57.5(7) . 5_665
O2 O1 O4 106.0(13) 5_665 5_665
Cl1 O1 O3 52.6(7) . 5_665
O2 O1 O3 85.2(12) 5_665 5_665
O4 O1 O3 85.2(11) 5_665 5_665
Cl1 O2 O1 59.1(8) . 5_665
Cl1 O2 O4 57.7(8) . 5_665
O1 O2 O4 105.9(13) 5_665 5_665
Cl1 O3 O1 51.1(7) . 5_665
Cl1 O3 O4 51.2(6) . 5_665
O1 O3 O4 84.3(10) 5_665 5_665
Cl1 O4 O2 56.9(8) . 5_665
Cl1 O4 O1 56.5(7) . 5_665
O2 O4 O1 103.9(11) 5_665 5_665
Cl1 O4 O3 51.9(6) . 5_665
O2 O4 O3 81.9(12) 5_665 5_665
O1 O4 O3 84.3(11) 5_665 5_665
O6 Cl2 O6 122(3) 3_655 .
O6 Cl2 O7 78.7(18) 3_655 .
O6 Cl2 O7 147.1(19) . .
O6 Cl2 O7 147.1(19) 3_655 3_655
O6 Cl2 O7 78.7(18) . 3_655
O7 Cl2 O7 96(2) . 3_655
Cl2 O7 O6 50.2(10) . 3_655
Cl2 O6 O7 51.1(10) . 3_655
O9 Cl3 O8 124.8(18) 3_655 3_655
O9 Cl3 Cl3 123.5(14) 3_655 3_655
O8 Cl3 Cl3 111.6(11) 3_655 3_655

loop_
_geom_bond_atom_site_label_1
_geom_bond_atom_site_label_2
_geom_bond_distance
_geom_bond_site_symmetry_2
Ag N1 2.343(7) .
Ag N2 2.348(6) 3
Ag S1 2.523(2) .
Ag S2 2.555(2) 3
N1 C9 1.288(13) .
N1 C1 1.426(11) .
C1 C2 1.406(13) .
C1 C6 1.448(12) .
C2 C3 1.366(12) .
C2 S1 1.781(9) .
C3 C4 1.428(17) .
C3 H3 0.9300 .
C4 C5 1.37(2) .
C4 H4 0.9300 .
C5 C6 1.389(12) .
C5 H5 0.9300 .
C6 C7 1.411(16) .
C7 C8 1.338(18) .
C7 H7 0.9300 .
C8 C9 1.433(12) .
C8 H8 0.9300 .
C9 H9 0.9300 .
N2 C20 1.291(10) .
N2 C12 1.412(9) .
N2 Ag 2.348(6) 3
C12 C17 1.394(11) .
C12 C13 1.404(11) .
C13 C14 1.394(11) .
C13 S2 1.783(9) .
C14 C15 1.366(13) .
C14 H14A 0.9300 .
C15 C16 1.371(12) .
C15 H15A 0.9300 .
C16 C17 1.491(12) .
C16 H16A 0.9300 .
C17 C18 1.315(12) .
C18 C19 1.378(13) .
C18 H18A 0.9300 .
C19 C20 1.365(12) .
C19 H19A 0.9300 .
C20 H20A 0.9300 .
S1 C10 1.833(13) .
S1 C10' 1.834(14) .
S2 C21 1.855(15) .
S2 C21' 1.857(11) .
S2 Ag 2.555(2) 3
C10 C11 1.512(16) .
C10 H10A 0.9700 .
C10 H10B 0.9700 .
C11 C22 1.55(2) .
C11 H11A 0.9700 .
C11 H11B 0.9700 .
C21 C22 1.503(16) .
C21 H21A 0.9700 .
C21 H21B 0.9700 .
C22 H22A 0.9700 .
C22 H22C 0.9700 .
C10' C11' 1.56(3) .
C10' H10C 0.9700 .
C10' H10D 0.9700 .
C11' C22' 1.56(3) .
C11' H11C 0.9700 .
C11' H11D 0.9700 .
C21' C22' 1.41(2) .
C21' H21C 0.9700 .
C21' H21D 0.9700 .
C22' H22B 0.9700 .
C22' H22D 0.9700 .
Cl1 O1 1.402(12) .
Cl1 O1 1.402(12) 5_665
Cl1 O2 1.405(14) .
Cl1 O2 1.405(14) 5_665
Cl1 O4 1.418(11) 5_665
Cl1 O4 1.418(11) .
Cl1 O3 1.431(11) .
Cl1 O3 1.431(11) 5_665
O1 O2 1.44(3) 5_665
O1 O4 1.53(2) 5_665
O1 O3 1.75(2) 5_665
O2 O1 1.44(3) 5_665
O2 O4 1.53(3) 5_665
O3 O1 1.75(2) 5_665
O3 O4 1.77(2) 5_665
O4 O2 1.53(3) 5_665
O4 O1 1.53(2) 5_665
O4 O3 1.77(2) 5_665
Cl2 O6 1.34(2) 3_655
Cl2 O6 1.34(2) .
Cl2 O7 1.36(2) .
Cl2 O7 1.36(2) 3_655
O7 O6 1.71(4) 3_655
O6 O7 1.71(4) 3_655
Cl3 O9 1.12(2) 3_655
Cl3 O8 1.29(2) 3_655
Cl3 Cl3 1.382(14) 3_655
O8 Cl3 1.29(2) 3_655
O9 Cl3 1.12(2) 3_655

loop_
_geom_torsion_atom_site_label_1
_geom_torsion_atom_site_label_2
_geom_torsion_atom_site_label_3
_geom_torsion_atom_site_label_4
_geom_torsion
_geom_torsion_site_symmetry_1
_geom_torsion_site_symmetry_4
N2 Ag N1 C9 31.0(10) 3 .
S1 Ag N1 C9 171.4(10) . .
S2 Ag N1 C9 -55.6(10) 3 .
N2 Ag N1 C1 -151.9(6) 3 .
S1 Ag N1 C1 -11.5(6) . .
S2 Ag N1 C1 121.5(6) 3 .
C9 N1 C1 C2 -174.5(10) . .
Ag N1 C1 C2 8.1(11) . .
C9 N1 C1 C6 2.3(14) . .
Ag N1 C1 C6 -175.0(6) . .
N1 C1 C2 C3 178.0(9) . .
C6 C1 C2 C3 1.0(13) . .
N1 C1 C2 S1 3.8(12) . .
C6 C1 C2 S1 -173.1(6) . .
C1 C2 C3 C4 3.9(16) . .
S1 C2 C3 C4 178.2(9) . .
C2 C3 C4 C5 -4.9(18) . .
C3 C4 C5 C6 0.8(19) . .
C4 C5 C6 C7 -177.1(12) . .
C4 C5 C6 C1 4.0(17) . .
C2 C1 C6 C5 -4.9(13) . .
N1 C1 C6 C5 178.1(9) . .
C2 C1 C6 C7 176.2(9) . .
N1 C1 C6 C7 -0.8(14) . .
C5 C6 C7 C8 179.3(12) . .
C1 C6 C7 C8 -1.8(17) . .
C6 C7 C8 C9 3(2) . .
C1 N1 C9 C8 -1.4(18) . .
Ag N1 C9 C8 175.8(10) . .
C7 C8 C9 N1 -1(2) . .
C20 N2 C12 C17 4.0(11) . .
Ag N2 C12 C17 -175.0(6) 3 .
C20 N2 C12 C13 -175.4(8) . .
Ag N2 C12 C13 5.6(10) 3 .
C17 C12 C13 C14 2.1(12) . .
N2 C12 C13 C14 -178.5(7) . .
C17 C12 C13 S2 -173.3(6) . .
N2 C12 C13 S2 6.1(11) . .
C12 C13 C14 C15 2.6(13) . .
S2 C13 C14 C15 178.2(7) . .
C13 C14 C15 C16 -5.6(14) . .
C14 C15 C16 C17 4.1(15) . .
C13 C12 C17 C18 176.9(9) . .
N2 C12 C17 C18 -2.5(13) . .
C13 C12 C17 C16 -3.4(12) . .
N2 C12 C17 C16 177.2(7) . .
C15 C16 C17 C18 -180.0(9) . .
C15 C16 C17 C12 0.3(13) . .
C12 C17 C18 C19 2.1(14) . .
C16 C17 C18 C19 -177.6(9) . .
C17 C18 C19 C20 -3.1(15) . .
C12 N2 C20 C19 -5.4(13) . .
Ag N2 C20 C19 173.5(7) 3 .
C18 C19 C20 N2 5.0(15) . .
C3 C2 S1 C10 74.0(9) . .
C1 C2 S1 C10 -111.7(8) . .
C3 C2 S1 C10' 47.3(12) . .
C1 C2 S1 C10' -138.4(10) . .
C3 C2 S1 Ag 174.0(8) . .
C1 C2 S1 Ag -11.8(7) . .
N1 Ag S1 C2 10.7(3) . .
N2 Ag S1 C2 106.0(4) 3 .
S2 Ag S1 C2 -134.6(3) 3 .
N1 Ag S1 C10 108.2(5) . .
N2 Ag S1 C10 -156.5(6) 3 .
S2 Ag S1 C10 -37.1(5) 3 .
N1 Ag S1 C10' 133.4(9) . .
N2 Ag S1 C10' -131.3(9) 3 .
S2 Ag S1 C10' -11.9(8) 3 .
C14 C13 S2 C21 14.5(10) . .
C12 C13 S2 C21 -170.1(9) . .
C14 C13 S2 C21' 66.1(8) . .
C12 C13 S2 C21' -118.5(8) . .
C14 C13 S2 Ag 172.2(6) . 3
C12 C13 S2 Ag -12.3(7) . 3
C2 S1 C10 C11 -66.2(14) . .
C10' S1 C10 C11 59.1(19) . .
Ag S1 C10 C11 -168.4(13) . .
S1 C10 C11 C22 -172.7(14) . .
C13 S2 C21 C22 64.9(14) . .
C21' S2 C21 C22 -21.2(12) . .
Ag S2 C21 C22 -80.3(15) 3 .
S2 C21 C22 C11 113(3) . .
C10 C11 C22 C21 -2(5) . .
C2 S1 C10' C11' 60.2(17) . .
C10 S1 C10' C11' -1.0(14) . .
Ag S1 C10' C11' -56.7(17) . .
S1 C10' C11' C22' 165.8(14) . .
C13 S2 C21' C22' -156.5(10) . .
C21 S2 C21' C22' -44.2(11) . .
Ag S2 C21' C22' 100.6(10) 3 .
S2 C21' C22' C11' 170.1(15) . .
C10' C11' C22' C21' 43(3) . .
O1 Cl1 O1 O2 70(58) 5_665 5_665
O2 Cl1 O1 O2 180.000(2) . 5_665
O4 Cl1 O1 O2 -139.3(16) 5_665 5_665
O4 Cl1 O1 O2 40.7(16) . 5_665
O3 Cl1 O1 O2 -70.6(14) . 5_665
O3 Cl1 O1 O2 109.4(14) 5_665 5_665
O1 Cl1 O1 O4 -151(65) 5_665 5_665
O2 Cl1 O1 O4 -40.7(16) . 5_665
O2 Cl1 O1 O4 139.3(16) 5_665 5_665
O4 Cl1 O1 O4 180.000(2) . 5_665
O3 Cl1 O1 O4 68.7(12) . 5_665
O3 Cl1 O1 O4 -111.3(12) 5_665 5_665
O1 Cl1 O1 O3 -39(69) 5_665 5_665
O2 Cl1 O1 O3 70.6(14) . 5_665
O2 Cl1 O1 O3 -109.4(14) 5_665 5_665
O4 Cl1 O1 O3 111.3(12) 5_665 5_665
O4 Cl1 O1 O3 -68.7(12) . 5_665
O3 Cl1 O1 O3 180.0 . 5_665
O1 Cl1 O2 O1 180.0 . 5_665
O2 Cl1 O2 O1 -18(100) 5_665 5_665
O4 Cl1 O2 O1 139.1(15) 5_665 5_665
O4 Cl1 O2 O1 -40.9(15) . 5_665
O3 Cl1 O2 O1 68.5(13) . 5_665
O3 Cl1 O2 O1 -111.5(13) 5_665 5_665
O1 Cl1 O2 O4 40.9(15) . 5_665
O1 Cl1 O2 O4 -139.1(15) 5_665 5_665
O2 Cl1 O2 O4 -158(100) 5_665 5_665
O4 Cl1 O2 O4 180.000(3) . 5_665
O3 Cl1 O2 O4 -70.7(12) . 5_665
O3 Cl1 O2 O4 109.3(12) 5_665 5_665
O1 Cl1 O3 O1 180.0 . 5_665
O2 Cl1 O3 O1 -57.4(12) . 5_665
O2 Cl1 O3 O1 122.6(12) 5_665 5_665
O4 Cl1 O3 O1 -119.1(11) 5_665 5_665
O4 Cl1 O3 O1 60.9(11) . 5_665
O3 Cl1 O3 O1 58(100) 5_665 5_665
O1 Cl1 O3 O4 -60.9(11) . 5_665
O1 Cl1 O3 O4 119.1(11) 5_665 5_665
O2 Cl1 O3 O4 61.8(12) . 5_665
O2 Cl1 O3 O4 -118.2(12) 5_665 5_665
O4 Cl1 O3 O4 180.0 . 5_665
O3 Cl1 O3 O4 177(100) 5_665 5_665
O1 Cl1 O4 O2 -39.1(15) . 5_665
O1 Cl1 O4 O2 140.9(15) 5_665 5_665
O2 Cl1 O4 O2 180.000(2) . 5_665
O4 Cl1 O4 O2 -110(100) 5_665 5_665
O3 Cl1 O4 O2 72.6(14) . 5_665
O3 Cl1 O4 O2 -107.4(14) 5_665 5_665
O1 Cl1 O4 O1 180.0 . 5_665
O2 Cl1 O4 O1 39.1(15) . 5_665
O2 Cl1 O4 O1 -140.9(15) 5_665 5_665
O4 Cl1 O4 O1 109(97) 5_665 5_665
O3 Cl1 O4 O1 -68.4(13) . 5_665
O3 Cl1 O4 O1 111.6(13) 5_665 5_665
O1 Cl1 O4 O3 68.4(13) . 5_665
O1 Cl1 O4 O3 -111.6(13) 5_665 5_665
O2 Cl1 O4 O3 -72.6(14) . 5_665
O2 Cl1 O4 O3 107.4(14) 5_665 5_665
O4 Cl1 O4 O3 -3(100) 5_665 5_665
O3 Cl1 O4 O3 180.0 . 5_665
O6 Cl2 O7 O6 134(3) . 3_655
O7 Cl2 O7 O6 -147(2) 3_655 3_655
O6 Cl2 O6 O7 -152.5(17) 3_655 3_655
O7 Cl2 O6 O7 84(4) . 3_655
